data_8106490
loop_
_publ_author_name
'Brito, Iv\'an'
'C\'ardenas, Alejandro'
'Bolte, Michael'
'Llanos, Jaime'

_publ_section_title
;
 Crystal structure of
 catena-poly[diaqua-bis(\m2-ethane-1,2-diyl-bis(pyridine-3-carboxylate-\k2
 N:N&#x2032;))copper(II)] dinitrate, C28H28CuN6O16
;
_journal_issue 2
_journal_name_full 'Zeitschrift f\"ur Kristallographie - New Crystal Structures'
_journal_page_first 225
_journal_page_last 226
_journal_paper_doi 10.1515/ncrs-2016-0215
_journal_volume 232
_journal_year 2017
_chemical_formula_moiety 'C28 H28 Cu N4 O10, 2(N O3)'
_chemical_formula_sum 'C28 H28 Cu N6 O16'
_chemical_formula_weight 768.10
_space_group_IT_number 2
_space_group_name_Hall '-P 1'
_space_group_name_H-M_alt 'P -1'
_symmetry_cell_setting triclinic
_symmetry_space_group_name_Hall '-P 1'
_symmetry_space_group_name_H-M 'P -1'
_atom_sites_solution_hydrogens geom
_atom_sites_solution_primary direct
_atom_sites_solution_secondary difmap
_cell_angle_alpha 92.109(7)
_cell_angle_beta 105.804(7)
_cell_angle_gamma 98.416(7)
_cell_formula_units_Z 1
_cell_length_a 7.3118(7)
_cell_length_b 10.0597(8)
_cell_length_c 11.2579(10)
_cell_measurement_reflns_used 6034
_cell_measurement_temperature 173(2)
_cell_measurement_theta_max 25.9
_cell_measurement_theta_min 3.5
_cell_volume 785.63(12)
_computing_cell_refinement 'X-Area (Stoe & Cie, 2001)'
_computing_data_collection 'X-Area (Stoe & Cie, 2001)'
_computing_data_reduction 'X-Area (Stoe & Cie, 2001)'
_computing_molecular_graphics 'XP (Sheldrick, 2008)'
_computing_publication_material SHELXL97
_computing_structure_refinement 'SHELXL97 (Sheldrick, 2008) '
_computing_structure_solution 'SHELXS97 (Sheldrick, 2008) '
_diffrn_ambient_temperature 173(2)
_diffrn_measured_fraction_theta_full 0.994
_diffrn_measured_fraction_theta_max 0.987
_diffrn_measurement_device_type 'STOE IPDS II two-circle-diffractometer'
_diffrn_measurement_method \w
_diffrn_radiation_monochromator graphite
_diffrn_radiation_source 'fine-focus sealed tube'
_diffrn_radiation_type MoK\a
_diffrn_radiation_wavelength 0.71073
_diffrn_reflns_av_R_equivalents 0.0655
_diffrn_reflns_av_sigmaI/netI 0.0753
_diffrn_reflns_limit_h_max 8
_diffrn_reflns_limit_h_min -8
_diffrn_reflns_limit_k_max 12
_diffrn_reflns_limit_k_min -12
_diffrn_reflns_limit_l_max 13
_diffrn_reflns_limit_l_min -11
_diffrn_reflns_number 8041
_diffrn_reflns_theta_full 25.00
_diffrn_reflns_theta_max 25.62
_diffrn_reflns_theta_min 3.46
_diffrn_standards_interval_count .
_diffrn_standards_interval_time .
_diffrn_standards_number 0
_exptl_absorpt_coefficient_mu 0.784
_exptl_absorpt_correction_T_max 0.9328
_exptl_absorpt_correction_T_min 0.8282
_exptl_absorpt_correction_type multi-scan
_exptl_absorpt_process_details 'MULABS (Spek, 2003; Blessing, 1995)'
_exptl_crystal_colour 'light blue'
_exptl_crystal_density_diffrn 1.624
_exptl_crystal_density_method 'not measured'
_exptl_crystal_description plate
_exptl_crystal_F_000 395
_exptl_crystal_size_max 0.25
_exptl_crystal_size_mid 0.19
_exptl_crystal_size_min 0.09
_refine_diff_density_max 0.566
_refine_diff_density_min -0.424
_refine_diff_density_rms 0.071
_refine_ls_extinction_method none
_refine_ls_goodness_of_fit_ref 0.936
_refine_ls_hydrogen_treatment mixed
_refine_ls_matrix_type full
_refine_ls_number_parameters 235
_refine_ls_number_reflns 2918
_refine_ls_number_restraints 1
_refine_ls_restrained_S_all 0.937
_refine_ls_R_factor_all 0.0601
_refine_ls_R_factor_gt 0.0419
_refine_ls_shift/su_max 0.000
_refine_ls_shift/su_mean 0.000
_refine_ls_structure_factor_coef Fsqd
_refine_ls_weighting_details 'calc w=1/[\s^2^(Fo^2^)+(0.0450P)^2^+0.0000P] where P=(Fo^2^+2Fc^2^)/3'
_refine_ls_weighting_scheme calc
_refine_ls_wR_factor_gt 0.0905
_refine_ls_wR_factor_ref 0.0954
_reflns_number_gt 2226
_reflns_number_total 2918
_reflns_threshold_expression I>2\s(I)
_cod_data_source_file suppl_ncrs-2016-0215_suppl.cif
_cod_data_source_block ib13
_cod_original_sg_symbol_H-M 'P-1 '
_cod_database_code 8106490
_publcif_info_exptl_table_max_cols 4
_publcif_info_exptl_table_use_headnotes n

loop_
_symmetry_equiv_pos_as_xyz
'x, y, z'
'-x, -y, -z'

loop_
_atom_site_label
_atom_site_type_symbol
_atom_site_fract_x
_atom_site_fract_y
_atom_site_fract_z
_atom_site_U_iso_or_equiv
_atom_site_adp_type
_atom_site_occupancy
_atom_site_symmetry_multiplicity
_atom_site_calc_flag
_atom_site_refinement_flags
_atom_site_disorder_assembly
_atom_site_disorder_group
Cu1 Cu 0.5000 0.0000 0.0000 0.02006(16) Uani 1 2 d S . .
C1 C 0.2579(4) 0.2108(3) 0.3625(3) 0.0244(6) Uani 1 1 d . . .
O1 O 0.0967(3) 0.1960(2) 0.2954(2) 0.0377(6) Uani 1 1 d . . .
O2 O 0.3206(3) 0.2916(2) 0.4681(2) 0.0271(5) Uani 1 1 d . . .
C2 C 0.1811(5) 0.3675(3) 0.4964(3) 0.0310(7) Uani 1 1 d . . .
H2A H 0.0840 0.3076 0.5246 0.037 Uiso 1 1 calc R . .
H2B H 0.1140 0.4095 0.4222 0.037 Uiso 1 1 calc R . .
C3 C 0.2928(5) 0.4739(3) 0.5973(3) 0.0279(7) Uani 1 1 d . . .
H3A H 0.3963 0.5291 0.5710 0.033 Uiso 1 1 calc R . .
H3B H 0.2066 0.5340 0.6158 0.033 Uiso 1 1 calc R . .
O3 O 0.3749(3) 0.40688(19) 0.7058(2) 0.0264(5) Uani 1 1 d . . .
O4 O 0.5727(4) 0.5992(2) 0.7885(3) 0.0469(7) Uani 1 1 d . . .
C4 C 0.5167(5) 0.4820(3) 0.7940(3) 0.0254(7) Uani 1 1 d . . .
C11 C 0.4137(4) 0.1429(3) 0.3400(3) 0.0198(6) Uani 1 1 d . . .
C12 C 0.3929(4) 0.0949(3) 0.2188(3) 0.0220(6) Uani 1 1 d . . .
H12 H 0.2796 0.1050 0.1564 0.026 Uiso 1 1 calc R . .
N13 N 0.5269(4) 0.0348(2) 0.1865(2) 0.0219(5) Uani 1 1 d . . .
C14 C 0.6839(4) 0.0180(3) 0.2770(3) 0.0239(6) Uani 1 1 d . . .
H14 H 0.7777 -0.0269 0.2559 0.029 Uiso 1 1 calc R . .
C15 C 0.7138(5) 0.0635(3) 0.3991(3) 0.0257(6) Uani 1 1 d . . .
H15 H 0.8258 0.0491 0.4605 0.031 Uiso 1 1 calc R . .
C16 C 0.5796(4) 0.1302(3) 0.4313(3) 0.0245(6) Uani 1 1 d . . .
H16 H 0.6006 0.1664 0.5139 0.029 Uiso 1 1 calc R . .
C21 C 0.5991(4) 0.4043(3) 0.8991(3) 0.0221(6) Uani 1 1 d . . .
C22 C 0.5277(4) 0.2696(3) 0.9040(3) 0.0224(6) Uani 1 1 d . . .
H22 H 0.4199 0.2270 0.8391 0.027 Uiso 1 1 calc R . .
N23 N 0.6048(3) 0.1977(2) 0.9966(2) 0.0214(5) Uani 1 1 d . . .
C24 C 0.7577(4) 0.2598(3) 1.0881(3) 0.0270(7) Uani 1 1 d . . .
H24 H 0.8149 0.2091 1.1537 0.032 Uiso 1 1 calc R . .
C25 C 0.8345(5) 0.3940(3) 1.0905(3) 0.0299(7) Uani 1 1 d . . .
H25 H 0.9403 0.4349 1.1573 0.036 Uiso 1 1 calc R . .
C26 C 0.7553(4) 0.4676(3) 0.9944(3) 0.0254(7) Uani 1 1 d . . .
H26 H 0.8065 0.5598 0.9934 0.030 Uiso 1 1 calc R . .
N11 N -0.0596(4) 0.2595(3) -0.2635(3) 0.0363(7) Uani 1 1 d . . .
O11 O 0.0037(5) 0.2673(3) -0.1473(2) 0.0526(7) Uani 1 1 d . . .
O12 O -0.1320(4) 0.3540(2) -0.3170(3) 0.0503(7) Uani 1 1 d . . .
O13 O -0.0446(5) 0.1571(3) -0.3224(3) 0.0568(8) Uani 1 1 d . . .
O1W O 0.1524(5) 0.0474(3) -0.0595(2) 0.0481(7) Uani 1 1 d D . .
H1WA H 0.094(5) 0.111(3) -0.092(4) 0.072 Uiso 1 1 d D . .
H1WB H 0.0843 0.0018 -0.0116 0.072 Uiso 0.50 1 d PR A 1
H1WC H 0.0885 -0.0116 -0.1145 0.072 Uiso 0.50 1 d PR A 2

loop_
_atom_site_aniso_label
_atom_site_aniso_U_11
_atom_site_aniso_U_22
_atom_site_aniso_U_33
_atom_site_aniso_U_23
_atom_site_aniso_U_13
_atom_site_aniso_U_12
Cu1 0.0270(3) 0.0173(2) 0.0131(3) 0.00203(19) 0.0026(2) 0.0002(2)
C1 0.0248(17) 0.0268(14) 0.0181(16) 0.0054(11) 0.0025(14) -0.0006(12)
O1 0.0203(12) 0.0529(14) 0.0342(14) -0.0014(11) -0.0007(11) 0.0053(10)
O2 0.0251(11) 0.0385(11) 0.0183(11) 0.0011(9) 0.0036(9) 0.0126(9)
C2 0.0261(17) 0.0433(17) 0.0270(18) 0.0062(14) 0.0070(15) 0.0169(14)
C3 0.0343(17) 0.0305(14) 0.0223(17) 0.0078(12) 0.0077(14) 0.0155(13)
O3 0.0298(12) 0.0249(10) 0.0234(12) 0.0078(8) 0.0044(10) 0.0055(8)
O4 0.0669(18) 0.0209(11) 0.0420(16) 0.0109(10) 0.0010(14) -0.0023(11)
C4 0.0297(16) 0.0234(14) 0.0241(17) 0.0037(11) 0.0085(14) 0.0054(12)
C11 0.0211(15) 0.0191(12) 0.0164(15) 0.0035(10) 0.0015(12) 0.0011(11)
C12 0.0229(15) 0.0197(12) 0.0174(15) 0.0033(11) -0.0024(13) -0.0010(11)
N13 0.0263(13) 0.0179(11) 0.0181(13) 0.0023(9) 0.0021(11) 0.0006(9)
C14 0.0237(15) 0.0235(13) 0.0228(16) 0.0030(11) 0.0042(13) 0.0024(11)
C15 0.0226(15) 0.0334(15) 0.0187(16) 0.0027(12) 0.0013(13) 0.0052(12)
C16 0.0289(16) 0.0250(13) 0.0163(15) 0.0014(11) 0.0031(13) 0.0003(12)
C21 0.0271(16) 0.0197(13) 0.0204(16) 0.0023(11) 0.0081(13) 0.0041(11)
C22 0.0252(15) 0.0205(13) 0.0180(15) 0.0019(11) 0.0007(13) 0.0029(11)
N23 0.0228(13) 0.0218(11) 0.0171(13) 0.0041(9) 0.0019(11) 0.0017(9)
C24 0.0239(16) 0.0329(15) 0.0202(16) 0.0065(12) 0.0009(13) 0.0012(12)
C25 0.0252(16) 0.0345(15) 0.0232(17) 0.0000(13) 0.0022(14) -0.0077(13)
C26 0.0262(16) 0.0233(13) 0.0264(17) -0.0001(12) 0.0102(14) -0.0016(12)
N11 0.0356(16) 0.0343(14) 0.0349(18) -0.0023(13) 0.0045(14) 0.0040(12)
O11 0.073(2) 0.0492(15) 0.0280(15) -0.0085(12) 0.0014(14) 0.0132(14)
O12 0.0598(18) 0.0405(14) 0.0507(18) 0.0090(12) 0.0095(15) 0.0187(13)
O13 0.082(2) 0.0467(15) 0.0369(16) -0.0102(12) 0.0025(15) 0.0251(14)
O1W 0.076(2) 0.0483(14) 0.0269(14) 0.0072(11) 0.0200(14) 0.0218(13)

loop_
_atom_type_symbol
_atom_type_description
_atom_type_scat_dispersion_real
_atom_type_scat_dispersion_imag
_atom_type_scat_source
C C 0.0033 0.0016 'International Tables Vol C Tables 4.2.6.8 and 6.1.1.4'
H H 0.0000 0.0000 'International Tables Vol C Tables 4.2.6.8 and 6.1.1.4'
Cu Cu 0.3201 1.2651 'International Tables Vol C Tables 4.2.6.8 and 6.1.1.4'
N N 0.0061 0.0033 'International Tables Vol C Tables 4.2.6.8 and 6.1.1.4'
O O 0.0106 0.0060 'International Tables Vol C Tables 4.2.6.8 and 6.1.1.4'

loop_
_geom_angle_atom_site_label_1
_geom_angle_atom_site_label_2
_geom_angle_atom_site_label_3
_geom_angle
_geom_angle_site_symmetry_1
_geom_angle_site_symmetry_3
N23 Cu1 N23 180.0 2_656 1_554
N23 Cu1 N13 91.09(9) 2_656 .
N23 Cu1 N13 88.91(9) 1_554 .
N23 Cu1 N13 88.91(9) 2_656 2_655
N23 Cu1 N13 91.09(9) 1_554 2_655
N13 Cu1 N13 180.0 . 2_655
O1 C1 O2 124.1(3) . .
O1 C1 C11 124.6(3) . .
O2 C1 C11 111.3(2) . .
C1 O2 C2 115.8(2) . .
O2 C2 C3 106.4(2) . .
O2 C2 H2A 110.5 . .
C3 C2 H2A 110.5 . .
O2 C2 H2B 110.5 . .
C3 C2 H2B 110.5 . .
H2A C2 H2B 108.6 . .
O3 C3 C2 107.9(2) . .
O3 C3 H3A 110.1 . .
C2 C3 H3A 110.1 . .
O3 C3 H3B 110.1 . .
C2 C3 H3B 110.1 . .
H3A C3 H3B 108.4 . .
C4 O3 C3 115.9(2) . .
O4 C4 O3 124.0(3) . .
O4 C4 C21 123.5(3) . .
O3 C4 C21 112.5(2) . .
C16 C11 C12 119.1(3) . .
C16 C11 C1 123.7(3) . .
C12 C11 C1 117.1(3) . .
N13 C12 C11 122.6(3) . .
N13 C12 H12 118.7 . .
C11 C12 H12 118.7 . .
C12 N13 C14 117.8(3) . .
C12 N13 Cu1 118.0(2) . .
C14 N13 Cu1 123.6(2) . .
N13 C14 C15 122.6(3) . .
N13 C14 H14 118.7 . .
C15 C14 H14 118.7 . .
C14 C15 C16 119.5(3) . .
C14 C15 H15 120.3 . .
C16 C15 H15 120.3 . .
C15 C16 C11 118.3(3) . .
C15 C16 H16 120.8 . .
C11 C16 H16 120.8 . .
C22 C21 C26 119.1(3) . .
C22 C21 C4 122.0(3) . .
C26 C21 C4 118.9(2) . .
N23 C22 C21 122.4(3) . .
N23 C22 H22 118.8 . .
C21 C22 H22 118.8 . .
C22 N23 C24 118.0(2) . .
C22 N23 Cu1 121.55(19) . 1_556
C24 N23 Cu1 120.4(2) . 1_556
N23 C24 C25 122.8(3) . .
N23 C24 H24 118.6 . .
C25 C24 H24 118.6 . .
C26 C25 C24 119.0(3) . .
C26 C25 H25 120.5 . .
C24 C25 H25 120.5 . .
C25 C26 C21 118.6(3) . .
C25 C26 H26 120.7 . .
C21 C26 H26 120.7 . .
O13 N11 O12 121.5(3) . .
O13 N11 O11 118.0(3) . .
O12 N11 O11 120.4(3) . .
H1WA O1W H1WB 109.3 . .
H1WA O1W H1WC 95.0 . .
H1WB O1W H1WC 83.8 . .

loop_
_geom_bond_atom_site_label_1
_geom_bond_atom_site_label_2
_geom_bond_distance
_geom_bond_site_symmetry_2
Cu1 N23 2.030(2) 2_656
Cu1 N23 2.030(2) 1_554
Cu1 N13 2.066(2) .
Cu1 N13 2.066(2) 2_655
C1 O1 1.199(4) .
C1 O2 1.345(4) .
C1 C11 1.484(4) .
O2 C2 1.453(4) .
C2 C3 1.500(4) .
C2 H2A 0.9900 .
C2 H2B 0.9900 .
C3 O3 1.445(4) .
C3 H3A 0.9900 .
C3 H3B 0.9900 .
O3 C4 1.336(4) .
O4 C4 1.199(4) .
C4 C21 1.482(4) .
C11 C16 1.385(4) .
C11 C12 1.391(4) .
C12 N13 1.345(4) .
C12 H12 0.9500 .
N13 C14 1.348(4) .
C14 C15 1.381(4) .
C14 H14 0.9500 .
C15 C16 1.384(4) .
C15 H15 0.9500 .
C16 H16 0.9500 .
C21 C22 1.387(4) .
C21 C26 1.390(4) .
C22 N23 1.335(4) .
C22 H22 0.9500 .
N23 C24 1.350(4) .
N23 Cu1 2.030(2) 1_556
C24 C25 1.380(4) .
C24 H24 0.9500 .
C25 C26 1.377(5) .
C25 H25 0.9500 .
C26 H26 0.9500 .
N11 O13 1.240(4) .
N11 O12 1.250(4) .
N11 O11 1.258(4) .
O1W H1WA 0.864(10) .
O1W H1WB 0.9206 .
O1W H1WC 0.8292 .

loop_
_geom_hbond_atom_site_label_D
_geom_hbond_atom_site_label_H
_geom_hbond_atom_site_label_A
_geom_hbond_distance_DH
_geom_hbond_distance_HA
_geom_hbond_distance_DA
_geom_hbond_angle_DHA
_geom_hbond_site_symmetry_A
O1W H1WA O11 0.864(10) 1.852(13) 2.708(4) 171(4) .
O1W H1WB O1W 0.92 2.10 2.961(6) 155.1 2
O1W H1WC O1 0.83 2.63 3.456(4) 176.4 2

loop_
_geom_torsion_atom_site_label_1
_geom_torsion_atom_site_label_2
_geom_torsion_atom_site_label_3
_geom_torsion_atom_site_label_4
_geom_torsion
_geom_torsion_site_symmetry_1
_geom_torsion_site_symmetry_2
_geom_torsion_site_symmetry_3
_geom_torsion_site_symmetry_4
O1 C1 O2 C2 -2.4(4) . . . .
C11 C1 O2 C2 177.6(2) . . . .
C1 O2 C2 C3 -166.0(2) . . . .
O2 C2 C3 O3 -64.5(3) . . . .
C2 C3 O3 C4 163.8(3) . . . .
C3 O3 C4 O4 2.2(4) . . . .
C3 O3 C4 C21 -177.2(2) . . . .
O1 C1 C11 C16 -161.4(3) . . . .
O2 C1 C11 C16 18.7(4) . . . .
O1 C1 C11 C12 21.4(4) . . . .
O2 C1 C11 C12 -158.5(2) . . . .
C16 C11 C12 N13 0.9(4) . . . .
C1 C11 C12 N13 178.2(2) . . . .
C11 C12 N13 C14 1.9(4) . . . .
C11 C12 N13 Cu1 -169.14(19) . . . .
N23 Cu1 N13 C12 -102.42(19) 2_656 . . .
N23 Cu1 N13 C12 77.58(19) 1_554 . . .
N23 Cu1 N13 C14 87.1(2) 2_656 . . .
N23 Cu1 N13 C14 -92.9(2) 1_554 . . .
C12 N13 C14 C15 -2.0(4) . . . .
Cu1 N13 C14 C15 168.5(2) . . . .
N13 C14 C15 C16 -0.6(4) . . . .
C14 C15 C16 C11 3.3(4) . . . .
C12 C11 C16 C15 -3.4(4) . . . .
C1 C11 C16 C15 179.4(2) . . . .
O4 C4 C21 C22 178.3(3) . . . .
O3 C4 C21 C22 -2.2(4) . . . .
O4 C4 C21 C26 -3.1(5) . . . .
O3 C4 C21 C26 176.4(3) . . . .
C26 C21 C22 N23 -0.7(5) . . . .
C4 C21 C22 N23 177.9(3) . . . .
C21 C22 N23 C24 0.1(4) . . . .
C21 C22 N23 Cu1 -179.0(2) . . . 1_556
C22 N23 C24 C25 1.0(5) . . . .
Cu1 N23 C24 C25 -179.9(3) 1_556 . . .
N23 C24 C25 C26 -1.4(5) . . . .
C24 C25 C26 C21 0.8(5) . . . .
C22 C21 C26 C25 0.3(4) . . . .
C4 C21 C26 C25 -178.4(3) . . . .

loop_
_publcif_info_datablock.id
_publcif_info_datablock.publ_exptl
_publcif_info_datablock.publ_geom
_publcif_info_datablock.structure
{9d99ffef-84c8-434f-8ef9-27154260bbde} y y y

loop_
_publcif_info_exptl_table_extra_item
sin_theta_over_lambda_max

loop_
_publcif_info_tables.block_id
_publcif_info_tables.reference_item
{9d99ffef-84c8-434f-8ef9-27154260bbde} '_publcif_info_datablock.publ_exptl'
{9d99ffef-84c8-434f-8ef9-27154260bbde} '_geom_hbond_atom_site_label_D'
